data_7030331
loop_
_publ_author_name
'Klug, Christina M.'
'McDaniel, Ashley M.'
'Fiedler, Stephanie R.'
'Schulte, Kelsey A.'
'Newell, Brian S.'
'Shores, Matthew P.'

_publ_section_title
;
 Anion dependence in the spin-crossover properties of a Fe(II) podand
 complex.
;
_journal_issue 40
_journal_name_full 'Dalton transactions (Cambridge, England : 2003)'
_journal_page_first 12577
_journal_page_last 12585
_journal_paper_doi 10.1039/c2dt31213a
_journal_volume 41
_journal_year 2012
_chemical_formula_sum 'C29 H33 F6 Fe N7 O9 S2'
_chemical_formula_weight 857.59
_chemical_name_systematic
;

?

;
_space_group_IT_number 14
_symmetry_cell_setting monoclinic
_symmetry_space_group_name_Hall '-P 2ybc'
_symmetry_space_group_name_H-M 'P 1 21/c 1'
_atom_sites_solution_hydrogens geom
_atom_sites_solution_primary direct
_atom_sites_solution_secondary difmap
_audit_creation_method SHELXL-97
_cell_angle_alpha 90.00
_cell_angle_beta 96.879(8)
_cell_angle_gamma 90.00
_cell_formula_units_Z 4
_cell_length_a 10.2032(16)
_cell_length_b 19.557(3)
_cell_length_c 17.283(3)
_cell_measurement_reflns_used 9817
_cell_measurement_temperature 120(2)
_cell_measurement_theta_max 26.51
_cell_measurement_theta_min 2.37
_cell_volume 3423.9(10)
_computing_cell_refinement 'Bruker SMART'
_computing_data_collection 'Bruker SMART'
_computing_data_reduction 'Bruker SAINT'
_computing_molecular_graphics 'Bruker SHELXTL'
_computing_publication_material 'Bruker SHELXTL'
_computing_structure_refinement 'SHELXL-97 (Sheldrick, 1997)'
_computing_structure_solution 'SHELXS-97 (Sheldrick, 1990)'
_diffrn_ambient_temperature 120(2)
_diffrn_measured_fraction_theta_full 0.961
_diffrn_measured_fraction_theta_max 0.961
_diffrn_measurement_device_type 'CCD area detector'
_diffrn_measurement_method 'phi and omega scans'
_diffrn_radiation_monochromator graphite
_diffrn_radiation_source 'fine-focus sealed tube'
_diffrn_radiation_type MoK\a
_diffrn_radiation_wavelength 0.71073
_diffrn_reflns_av_R_equivalents 0.0373
_diffrn_reflns_av_sigmaI/netI 0.0339
_diffrn_reflns_limit_h_max 12
_diffrn_reflns_limit_h_min -12
_diffrn_reflns_limit_k_max 21
_diffrn_reflns_limit_k_min -23
_diffrn_reflns_limit_l_max 21
_diffrn_reflns_limit_l_min -21
_diffrn_reflns_number 39875
_diffrn_reflns_theta_full 26.02
_diffrn_reflns_theta_max 26.02
_diffrn_reflns_theta_min 2.01
_exptl_absorpt_coefficient_mu 0.660
_exptl_absorpt_correction_T_max 0.9310
_exptl_absorpt_correction_T_min 0.8631
_exptl_absorpt_correction_type multi-scan
_exptl_absorpt_process_details SADABS,Bruker(2000)
_exptl_crystal_colour red
_exptl_crystal_density_diffrn 1.664
_exptl_crystal_density_method 'not measured'
_exptl_crystal_description block
_exptl_crystal_F_000 1760
_exptl_crystal_size_max 0.23
_exptl_crystal_size_mid 0.15
_exptl_crystal_size_min 0.11
_refine_diff_density_max 0.822
_refine_diff_density_min -0.709
_refine_diff_density_rms 0.076
_refine_ls_extinction_method none
_refine_ls_goodness_of_fit_ref 1.026
_refine_ls_hydrogen_treatment constr
_refine_ls_matrix_type full
_refine_ls_number_parameters 507
_refine_ls_number_reflns 6490
_refine_ls_number_restraints 22
_refine_ls_restrained_S_all 1.047
_refine_ls_R_factor_all 0.0621
_refine_ls_R_factor_gt 0.0426
_refine_ls_shift/su_max 0.008
_refine_ls_shift/su_mean 0.001
_refine_ls_structure_factor_coef Fsqd
_refine_ls_weighting_details 'calc w=1/[\s^2^(Fo^2^)+(0.0453P)^2^+6.6334P] where P=(Fo^2^+2Fc^2^)/3'
_refine_ls_weighting_scheme calc
_refine_ls_wR_factor_gt 0.0975
_refine_ls_wR_factor_ref 0.1079
_reflns_number_gt 5060
_reflns_number_total 6490
_reflns_threshold_expression >2sigma(I)
_cod_data_source_file c2dt31213a.txt
_cod_data_source_block msn306
_cod_depositor_comments
;
The following automatic conversions were performed:

'_symmetry_cell_setting' value 'Monoclinic' changed to 'monoclinic'
according to
/usr/data/users/saulius/automatic-downloads/retrospective/RSC/lib/dictionaries/cif_core.dic
dictionary named 'cif_core.dic' version 2.4.2 from 2011-04-26.

Automatic conversion script
Id: cif_fix_values 2281 2013-09-26 08:29:07Z andrius 
;
_cod_original_cell_volume 3423.8(9)
_cod_original_sg_symbol_H-M P2(1)/c
_cod_database_code 7030331

loop_
_symmetry_equiv_pos_as_xyz
'x, y, z'
'-x, y+1/2, -z+1/2'
'-x, -y, -z'
'x, -y-1/2, z-1/2'

loop_
_atom_site_label
_atom_site_type_symbol
_atom_site_fract_x
_atom_site_fract_y
_atom_site_fract_z
_atom_site_U_iso_or_equiv
_atom_site_adp_type
_atom_site_occupancy
_atom_site_symmetry_multiplicity
_atom_site_calc_flag
_atom_site_refinement_flags
_atom_site_disorder_assembly
_atom_site_disorder_group
Fe1 Fe 0.25843(4) 0.42455(2) 0.23913(2) 0.01121(11) Uani 1 1 d . . .
O1 O -0.0766(2) 0.59039(12) 0.30664(13) 0.0246(5) Uani 1 1 d . . .
H1C H -0.1322 0.5882 0.2668 0.037 Uiso 1 1 calc R . .
N1 N 0.3585(2) 0.43853(12) 0.15141(13) 0.0139(5) Uani 1 1 d . . .
C1 C 0.5945(3) 0.40164(16) 0.16490(17) 0.0181(6) Uani 1 1 d . . .
H1A H 0.6541 0.3706 0.1404 0.022 Uiso 1 1 calc R . .
H1B H 0.6210 0.4490 0.1537 0.022 Uiso 1 1 calc R . .
N2 N 0.1946(2) 0.52373(12) 0.20723(13) 0.0136(5) Uani 1 1 d . . .
O3 O -0.1037(2) 0.38989(12) 0.24803(13) 0.0277(5) Uani 1 1 d . . .
H3C H -0.1842 0.3868 0.2532 0.041 Uiso 1 1 calc R . .
C2 C 0.4537(3) 0.39060(16) 0.12355(17) 0.0178(6) Uani 1 1 d . . .
H2A H 0.4541 0.3967 0.0667 0.021 Uiso 1 1 calc R . .
H2B H 0.4256 0.3431 0.1327 0.021 Uiso 1 1 calc R . .
O2 O -0.1414(2) 0.45893(12) 0.05211(12) 0.0230(5) Uani 1 1 d . . .
H2C H -0.1888 0.4881 0.0712 0.034 Uiso 1 1 calc R . .
N5 N 0.3899(2) 0.47205(12) 0.31174(14) 0.0138(5) Uani 1 1 d . . .
C3 C 0.3430(3) 0.49633(16) 0.11637(17) 0.0167(6) Uani 1 1 d . . .
H3A H 0.3833 0.5055 0.0707 0.020 Uiso 1 1 calc R . .
N6 N 0.1697(2) 0.41304(12) 0.34226(14) 0.0147(5) Uani 1 1 d . . .
C4 C 0.2620(3) 0.54695(16) 0.14887(17) 0.0155(6) Uani 1 1 d . . .
N3 N 0.3368(2) 0.33543(12) 0.26273(13) 0.0133(5) Uani 1 1 d . . .
C5 C 0.2584(3) 0.61358(16) 0.12259(19) 0.0210(7) Uani 1 1 d . . .
H5A H 0.3066 0.6271 0.0814 0.025 Uiso 1 1 calc R . .
N4 N 0.1302(2) 0.36571(13) 0.16298(13) 0.0143(5) Uani 1 1 d . . .
C6 C 0.1827(3) 0.66021(17) 0.1578(2) 0.0260(7) Uani 1 1 d . . .
H6A H 0.1799 0.7069 0.1424 0.031 Uiso 1 1 calc R . .
N7 N 0.6195(2) 0.39163(13) 0.24895(14) 0.0172(5) Uani 1 1 d . . .
C7 C 0.1118(3) 0.63762(17) 0.21553(19) 0.0229(7) Uani 1 1 d . . .
H7A H 0.0587 0.6690 0.2399 0.028 Uiso 1 1 calc R . .
C8 C 0.1165(3) 0.56956(15) 0.23880(17) 0.0161(6) Uani 1 1 d . . .
C9 C 0.0299(3) 0.54492(17) 0.29828(17) 0.0190(7) Uani 1 1 d . . .
H9A H -0.0062 0.4994 0.2824 0.023 Uiso 1 1 calc R . .
H9B H 0.0844 0.5398 0.3493 0.023 Uiso 1 1 calc R . .
C19 C 0.6292(3) 0.45153(16) 0.29957(18) 0.0183(6) Uani 1 1 d . . .
H19A H 0.7094 0.4770 0.2899 0.022 Uiso 1 1 calc R . .
H19B H 0.6436 0.4351 0.3541 0.022 Uiso 1 1 calc R . .
C20 C 0.5144(3) 0.50257(16) 0.29360(18) 0.0170(6) Uani 1 1 d . . .
H20A H 0.5381 0.5410 0.3299 0.020 Uiso 1 1 calc R . .
H20B H 0.5010 0.5215 0.2401 0.020 Uiso 1 1 calc R . .
C21 C 0.3634(3) 0.47799(15) 0.38168(17) 0.0163(6) Uani 1 1 d . . .
H21A H 0.4193 0.5034 0.4191 0.020 Uiso 1 1 calc R . .
C22 C 0.2452(3) 0.44481(15) 0.40229(17) 0.0159(6) Uani 1 1 d . . .
C23 C 0.2147(3) 0.44671(17) 0.47844(18) 0.0237(7) Uani 1 1 d . . .
H23A H 0.2713 0.4694 0.5180 0.028 Uiso 1 1 calc R . .
C24 C 0.1006(3) 0.41512(18) 0.49580(19) 0.0273(8) Uani 1 1 d . . .
H24A H 0.0758 0.4161 0.5471 0.033 Uiso 1 1 calc R . .
C25 C 0.0240(3) 0.38209(18) 0.43590(19) 0.0257(7) Uani 1 1 d . . .
H25A H -0.0549 0.3599 0.4461 0.031 Uiso 1 1 calc R . .
C26 C 0.0602(3) 0.38077(16) 0.36101(18) 0.0182(6) Uani 1 1 d . . .
C27 C -0.0310(3) 0.34369(16) 0.29922(18) 0.0210(7) Uani 1 1 d . . .
H27A H 0.0218 0.3134 0.2690 0.025 Uiso 1 1 calc R . .
H27B H -0.0929 0.3147 0.3247 0.025 Uiso 1 1 calc R . .
C10 C 0.5836(3) 0.32650(16) 0.28151(17) 0.0174(6) Uani 1 1 d . . .
H10A H 0.6565 0.3131 0.3216 0.021 Uiso 1 1 calc R . .
H10B H 0.5802 0.2920 0.2394 0.021 Uiso 1 1 calc R . .
C11 C 0.4545(3) 0.32087(16) 0.31842(17) 0.0165(6) Uani 1 1 d . . .
H11A H 0.4471 0.2741 0.3395 0.020 Uiso 1 1 calc R . .
H11B H 0.4574 0.3533 0.3625 0.020 Uiso 1 1 calc R . .
C12 C 0.2812(3) 0.28448(16) 0.22543(17) 0.0174(6) Uani 1 1 d . . .
H12A H 0.3130 0.2392 0.2347 0.021 Uiso 1 1 calc R . .
C13 C 0.1676(3) 0.29860(15) 0.16837(17) 0.0166(6) Uani 1 1 d . . .
C14 C 0.1006(3) 0.24654(16) 0.12657(18) 0.0208(7) Uani 1 1 d . . .
H14A H 0.1308 0.2007 0.1323 0.025 Uiso 1 1 calc R . .
C15 C -0.0108(3) 0.26218(17) 0.07634(18) 0.0230(7) Uani 1 1 d . . .
H15A H -0.0603 0.2273 0.0479 0.028 Uiso 1 1 calc R . .
C16 C -0.0483(3) 0.32968(17) 0.06850(17) 0.0199(7) Uani 1 1 d . . .
H16A H -0.1239 0.3416 0.0336 0.024 Uiso 1 1 calc R . .
C17 C 0.0232(3) 0.38083(15) 0.11114(16) 0.0146(6) Uani 1 1 d . . .
C18 C -0.0172(3) 0.45407(16) 0.09956(17) 0.0174(6) Uani 1 1 d . . .
H18A H -0.0238 0.4756 0.1508 0.021 Uiso 1 1 calc R . .
H18B H 0.0507 0.4790 0.0743 0.021 Uiso 1 1 calc R . .
S1 S 0.67608(7) 0.14672(4) 0.01858(4) 0.01948(18) Uani 1 1 d . . .
F1 F 0.7085(2) 0.23556(12) 0.13255(13) 0.0467(6) Uani 1 1 d . . .
F2 F 0.5917(3) 0.14863(13) 0.15576(13) 0.0538(7) Uani 1 1 d . . .
O4 O 0.5677(2) 0.10238(13) -0.00921(13) 0.0309(6) Uani 1 1 d . . .
O5 O 0.7050(3) 0.20022(14) -0.03390(13) 0.0368(6) Uani 1 1 d . . .
O6 O 0.7911(2) 0.11254(13) 0.05569(15) 0.0336(6) Uani 1 1 d . . .
F3 F 0.5095(3) 0.22683(15) 0.07914(19) 0.0731(9) Uani 1 1 d . . .
C28 C 0.6173(4) 0.1921(2) 0.0997(2) 0.0343(9) Uani 1 1 d . . .
S2 S 0.67091(7) 0.60670(4) 0.12740(4) 0.01925(18) Uani 1 1 d . A .
O7 O 0.5860(3) 0.57363(15) 0.06725(15) 0.0454(7) Uani 1 1 d . . .
O8 O 0.6073(3) 0.64338(14) 0.18427(16) 0.0430(7) Uani 1 1 d . . .
O9 O 0.7781(3) 0.56374(13) 0.16105(16) 0.0400(7) Uani 1 1 d . . .
C29 C 0.7557(4) 0.67151(19) 0.0772(2) 0.0331(9) Uani 1 1 d D . .
F4A F 0.8408(3) 0.70642(19) 0.12542(19) 0.0397(10) Uiso 0.845(8) 1 d PD A 1
F5A F 0.6660(3) 0.71652(14) 0.04191(16) 0.0431(10) Uani 0.845(8) 1 d P A 1
F6A F 0.8138(4) 0.64530(17) 0.0213(2) 0.0540(12) Uani 0.845(8) 1 d PD A 1
F4B F 0.8123(16) 0.7205(8) 0.1269(8) 0.024(4) Uiso 0.155(8) 1 d PD A 2
F5B F 0.735(2) 0.6905(11) 0.0070(9) 0.067(7) Uani 0.155(8) 1 d PDU A 2
F6B F 0.8767(17) 0.6367(10) 0.0636(14) 0.063(6) Uani 0.155(8) 1 d PDU A 2

loop_
_atom_site_aniso_label
_atom_site_aniso_U_11
_atom_site_aniso_U_22
_atom_site_aniso_U_33
_atom_site_aniso_U_23
_atom_site_aniso_U_13
_atom_site_aniso_U_12
Fe1 0.0116(2) 0.0111(2) 0.0109(2) -0.00007(15) 0.00115(15) 0.00070(15)
O1 0.0224(11) 0.0276(14) 0.0238(12) -0.0039(9) 0.0026(9) 0.0115(9)
N1 0.0136(12) 0.0141(14) 0.0134(12) -0.0030(9) -0.0010(10) 0.0009(9)
C1 0.0169(15) 0.0193(17) 0.0192(16) -0.0001(12) 0.0063(12) 0.0047(12)
N2 0.0126(11) 0.0135(14) 0.0135(12) -0.0020(9) -0.0033(10) 0.0004(9)
O3 0.0158(11) 0.0367(15) 0.0306(13) 0.0067(10) 0.0030(10) 0.0003(10)
C2 0.0221(15) 0.0180(17) 0.0139(15) -0.0015(12) 0.0049(12) 0.0046(12)
O2 0.0175(11) 0.0259(13) 0.0236(12) -0.0030(9) -0.0059(9) 0.0056(9)
N5 0.0122(12) 0.0135(14) 0.0161(13) 0.0011(10) 0.0027(10) 0.0031(9)
C3 0.0151(14) 0.0215(18) 0.0135(15) 0.0021(12) 0.0018(12) -0.0015(12)
N6 0.0129(12) 0.0139(14) 0.0171(13) 0.0032(10) 0.0017(10) 0.0043(9)
C4 0.0125(13) 0.0162(17) 0.0168(15) -0.0001(11) -0.0025(11) -0.0002(11)
N3 0.0137(12) 0.0150(14) 0.0119(12) 0.0024(9) 0.0038(10) -0.0002(10)
C5 0.0166(15) 0.0210(19) 0.0247(17) 0.0059(13) -0.0009(13) -0.0014(12)
N4 0.0129(12) 0.0172(14) 0.0133(12) 0.0002(10) 0.0037(10) 0.0000(10)
C6 0.0261(17) 0.0136(18) 0.037(2) 0.0034(14) -0.0009(15) 0.0015(13)
N7 0.0193(13) 0.0170(14) 0.0155(13) -0.0005(10) 0.0033(10) 0.0008(10)
C7 0.0216(16) 0.0144(18) 0.0319(18) -0.0048(13) -0.0005(14) 0.0016(12)
C8 0.0144(14) 0.0165(17) 0.0155(15) -0.0041(12) -0.0062(11) 0.0034(12)
C9 0.0190(15) 0.0195(18) 0.0182(16) -0.0023(12) 0.0013(12) 0.0075(12)
C19 0.0113(14) 0.0226(18) 0.0208(16) -0.0019(12) 0.0006(12) -0.0003(12)
C20 0.0150(14) 0.0152(17) 0.0208(16) -0.0015(12) 0.0023(12) -0.0017(11)
C21 0.0177(15) 0.0150(17) 0.0150(15) -0.0032(11) -0.0028(12) 0.0041(12)
C22 0.0167(14) 0.0151(17) 0.0161(15) 0.0025(11) 0.0025(12) 0.0056(11)
C23 0.0286(17) 0.028(2) 0.0143(16) 0.0003(13) 0.0018(13) 0.0076(14)
C24 0.0310(18) 0.034(2) 0.0196(17) 0.0079(14) 0.0131(14) 0.0101(15)
C25 0.0220(16) 0.028(2) 0.0290(19) 0.0096(14) 0.0110(14) 0.0057(13)
C26 0.0149(14) 0.0156(17) 0.0246(17) 0.0085(12) 0.0049(12) 0.0068(12)
C27 0.0157(15) 0.0190(18) 0.0287(18) 0.0041(13) 0.0042(13) -0.0002(12)
C10 0.0161(14) 0.0169(17) 0.0186(15) -0.0002(12) -0.0004(12) 0.0045(12)
C11 0.0176(15) 0.0137(16) 0.0176(15) 0.0025(12) -0.0007(12) 0.0016(11)
C12 0.0214(15) 0.0139(17) 0.0175(16) 0.0023(12) 0.0049(12) 0.0004(12)
C13 0.0174(15) 0.0141(17) 0.0189(15) 0.0017(12) 0.0043(12) -0.0012(11)
C14 0.0235(16) 0.0124(17) 0.0270(17) -0.0023(12) 0.0047(13) -0.0015(12)
C15 0.0209(16) 0.023(2) 0.0245(17) -0.0084(13) 0.0022(13) -0.0070(13)
C16 0.0167(15) 0.0252(19) 0.0175(16) -0.0043(13) 0.0004(12) -0.0036(13)
C17 0.0116(13) 0.0199(17) 0.0127(14) -0.0008(11) 0.0024(11) -0.0014(11)
C18 0.0141(14) 0.0191(17) 0.0176(15) -0.0003(12) -0.0037(12) -0.0020(12)
S1 0.0217(4) 0.0205(4) 0.0156(4) -0.0011(3) -0.0005(3) -0.0009(3)
F1 0.0611(15) 0.0347(14) 0.0485(14) -0.0220(10) 0.0241(12) -0.0194(11)
F2 0.0777(18) 0.0494(16) 0.0412(13) -0.0102(11) 0.0358(13) -0.0261(13)
O4 0.0336(13) 0.0320(15) 0.0242(13) 0.0023(10) -0.0086(10) -0.0119(11)
O5 0.0453(15) 0.0417(17) 0.0218(13) 0.0080(11) -0.0021(11) -0.0172(12)
O6 0.0274(13) 0.0322(16) 0.0391(15) -0.0003(11) -0.0048(11) 0.0056(10)
F3 0.0507(16) 0.062(2) 0.107(2) -0.0175(16) 0.0103(16) 0.0311(14)
C28 0.034(2) 0.028(2) 0.043(2) -0.0055(16) 0.0124(17) 0.0009(16)
S2 0.0209(4) 0.0182(4) 0.0185(4) 0.0010(3) 0.0020(3) -0.0022(3)
O7 0.0586(18) 0.0461(19) 0.0279(14) 0.0034(12) -0.0092(13) -0.0286(14)
O8 0.0498(17) 0.0320(16) 0.0529(17) -0.0040(13) 0.0291(14) -0.0021(12)
O9 0.0388(15) 0.0305(16) 0.0477(17) 0.0054(12) -0.0077(13) 0.0062(11)
C29 0.041(2) 0.032(2) 0.028(2) -0.0043(16) 0.0093(17) -0.0138(17)
F5A 0.0548(19) 0.0331(18) 0.0402(17) 0.0226(12) 0.0008(14) -0.0013(13)
F6A 0.070(3) 0.055(2) 0.046(2) -0.0080(16) 0.043(2) -0.0150(18)
F5B 0.068(8) 0.063(8) 0.066(8) 0.013(6) -0.001(6) -0.006(6)
F6B 0.067(8) 0.071(8) 0.053(8) -0.002(6) 0.018(6) -0.016(6)

loop_
_atom_type_symbol
_atom_type_description
_atom_type_scat_dispersion_real
_atom_type_scat_dispersion_imag
_atom_type_scat_source
C C 0.0033 0.0016 'International Tables Vol C Tables 4.2.6.8 and 6.1.1.4'
H H 0.0000 0.0000 'International Tables Vol C Tables 4.2.6.8 and 6.1.1.4'
N N 0.0061 0.0033 'International Tables Vol C Tables 4.2.6.8 and 6.1.1.4'
O O 0.0106 0.0060 'International Tables Vol C Tables 4.2.6.8 and 6.1.1.4'
F F 0.0171 0.0103 'International Tables Vol C Tables 4.2.6.8 and 6.1.1.4'
S S 0.1246 0.1234 'International Tables Vol C Tables 4.2.6.8 and 6.1.1.4'
Fe Fe 0.3463 0.8444 'International Tables Vol C Tables 4.2.6.8 and 6.1.1.4'

loop_
_geom_angle_atom_site_label_1
_geom_angle_atom_site_label_2
_geom_angle_atom_site_label_3
_geom_angle
N3 Fe1 N1 92.78(10)
N3 Fe1 N5 93.33(10)
N1 Fe1 N5 92.83(10)
N3 Fe1 N4 81.29(10)
N1 Fe1 N4 86.21(9)
N5 Fe1 N4 174.48(10)
N3 Fe1 N2 172.97(10)
N1 Fe1 N2 80.84(10)
N5 Fe1 N2 84.10(9)
N4 Fe1 N2 101.10(9)
N3 Fe1 N6 86.22(9)
N1 Fe1 N6 173.43(9)
N5 Fe1 N6 80.75(10)
N4 Fe1 N6 100.04(9)
N2 Fe1 N6 99.78(9)
C3 N1 C2 117.1(2)
C3 N1 Fe1 116.4(2)
C2 N1 Fe1 126.44(19)
N7 C1 C2 119.1(2)
C8 N2 C4 116.7(3)
C8 N2 Fe1 133.1(2)
C4 N2 Fe1 109.49(18)
N1 C2 C1 112.0(2)
C21 N5 C20 116.9(2)
C21 N5 Fe1 116.3(2)
C20 N5 Fe1 126.78(19)
N1 C3 C4 117.6(3)
C26 N6 C22 115.9(2)
C26 N6 Fe1 134.6(2)
C22 N6 Fe1 109.50(18)
N2 C4 C5 124.2(3)
N2 C4 C3 114.9(3)
C5 C4 C3 120.9(3)
C12 N3 C11 117.1(2)
C12 N3 Fe1 116.5(2)
C11 N3 Fe1 126.42(19)
C4 C5 C6 118.2(3)
C17 N4 C13 116.7(2)
C17 N4 Fe1 133.6(2)
C13 N4 Fe1 109.73(18)
C7 C6 C5 118.6(3)
C10 N7 C1 118.7(2)
C10 N7 C19 118.2(2)
C1 N7 C19 118.8(2)
C6 C7 C8 121.0(3)
N2 C8 C7 121.2(3)
N2 C8 C9 118.8(3)
C7 C8 C9 119.9(3)
O1 C9 C8 112.6(3)
N7 C19 C20 119.1(2)
N5 C20 C19 113.2(2)
N5 C21 C22 118.0(3)
N6 C22 C23 124.2(3)
N6 C22 C21 115.3(2)
C23 C22 C21 120.5(3)
C24 C23 C22 119.0(3)
C25 C24 C23 117.5(3)
C24 C25 C26 121.2(3)
N6 C26 C25 122.2(3)
N6 C26 C27 120.6(3)
C25 C26 C27 117.2(3)
O3 C27 C26 111.6(3)
N7 C10 C11 119.4(2)
N3 C11 C10 112.8(2)
N3 C12 C13 117.5(3)
N4 C13 C14 123.8(3)
N4 C13 C12 114.9(3)
C14 C13 C12 121.2(3)
C15 C14 C13 119.0(3)
C16 C15 C14 118.2(3)
C15 C16 C17 120.9(3)
N4 C17 C16 121.3(3)
N4 C17 C18 118.9(2)
C16 C17 C18 119.8(3)
O2 C18 C17 110.6(2)
O6 S1 O5 113.72(16)
O6 S1 O4 115.00(16)
O5 S1 O4 115.77(14)
O6 S1 C28 102.13(16)
O5 S1 C28 104.05(17)
O4 S1 C28 103.86(16)
F3 C28 F1 107.8(3)
F3 C28 F2 107.2(3)
F1 C28 F2 106.4(3)
F3 C28 S1 112.9(3)
F1 C28 S1 111.1(2)
F2 C28 S1 111.1(3)
O7 S2 O8 116.19(18)
O7 S2 O9 113.21(18)
O8 S2 O9 113.47(17)
O7 S2 C29 104.55(16)
O8 S2 C29 105.04(17)
O9 S2 C29 102.56(18)
F5B C29 F6A 55.8(11)
F5B C29 F4A 118.3(10)
F6A C29 F4A 110.5(3)
F6A C29 F5A 105.4(3)
F4A C29 F5A 107.8(3)
F5B C29 F4B 114.0(12)
F6A C29 F4B 123.3(8)
F5A C29 F4B 92.2(8)
F5B C29 F6B 91.6(13)
F4A C29 F6B 80.6(9)
F5A C29 F6B 140.3(9)
F4B C29 F6B 97.3(11)
F5B C29 S2 129.3(9)
F6A C29 S2 111.5(3)
F4A C29 S2 112.0(3)
F5A C29 S2 109.4(3)
F4B C29 S2 112.3(7)
F6B C29 S2 102.3(8)

loop_
_geom_bond_atom_site_label_1
_geom_bond_atom_site_label_2
_geom_bond_distance
Fe1 N3 1.940(2)
Fe1 N1 1.946(2)
Fe1 N5 1.958(2)
Fe1 N4 2.087(2)
Fe1 N2 2.099(2)
Fe1 N6 2.105(2)
O1 C9 1.424(3)
N1 C3 1.283(4)
N1 C2 1.472(4)
C1 N7 1.458(4)
C1 C2 1.540(4)
N2 C8 1.356(4)
N2 C4 1.365(4)
O3 C27 1.411(4)
O2 C18 1.428(3)
N5 C21 1.275(4)
N5 C20 1.470(4)
C3 C4 1.446(4)
N6 C26 1.356(4)
N6 C22 1.366(4)
C4 C5 1.379(4)
N3 C12 1.281(4)
N3 C11 1.474(4)
C5 C6 1.382(5)
N4 C17 1.359(4)
N4 C13 1.367(4)
C6 C7 1.374(5)
N7 C10 1.457(4)
N7 C19 1.458(4)
C7 C8 1.390(4)
C8 C9 1.513(4)
C19 C20 1.533(4)
C21 C22 1.451(4)
C22 C23 1.389(4)
C23 C24 1.382(5)
C24 C25 1.381(5)
C25 C26 1.388(4)
C26 C27 1.515(4)
C10 C11 1.535(4)
C12 C13 1.456(4)
C13 C14 1.381(4)
C14 C15 1.380(4)
C15 C16 1.377(5)
C16 C17 1.395(4)
C17 C18 1.497(4)
S1 O6 1.434(2)
S1 O5 1.438(2)
S1 O4 1.441(2)
S1 C28 1.820(4)
F1 C28 1.336(4)
F2 C28 1.338(4)
F3 C28 1.306(4)
S2 O7 1.426(3)
S2 O8 1.434(3)
S2 O9 1.445(3)
S2 C29 1.814(4)
C29 F5B 1.263(13)
C29 F6A 1.298(4)
C29 F4A 1.320(5)
C29 F5A 1.361(5)
C29 F4B 1.369(12)
C29 F6B 1.453(14)
